data_7223273
loop_
_publ_author_name
'Ghosh, Biswa Nath'
'Schlecht, Sabine'

_publ_section_title
;
 Exchange of pyridine and bipyridine ligands in trimethylplatinum(IV)
 iodide complexes: Substituent and solvent effects
;
_journal_name_full 'RSC Adv.'
_journal_paper_doi 10.1039/C5RA16541E
_journal_year 2015
_chemical_formula_moiety 'C17 H27 I N4 Pt'
_chemical_formula_sum 'C17 H27 I N4 Pt'
_chemical_formula_weight 609.42
_space_group_crystal_system orthorhombic
_space_group_IT_number 60
_space_group_name_Hall '-P 2n 2c'
_space_group_name_H-M_alt 'P c a n'
_symmetry_space_group_name_Hall '-P 2n 2c'
_symmetry_space_group_name_H-M 'P c a n'
_atom_sites_solution_hydrogens geom
_audit_creation_method SHELXL-2014
_audit_update_record
;
2015-08-14 deposited with the CCDC.
2015-11-13 downloaded from the CCDC.
;
_cell_angle_alpha 90
_cell_angle_beta 90
_cell_angle_gamma 90
_cell_formula_units_Z 8
_cell_length_a 13.7054(11)
_cell_length_b 17.6237(14)
_cell_length_c 18.1731(16)
_cell_measurement_reflns_used 5000
_cell_measurement_temperature 193(2)
_cell_measurement_theta_max 24.9
_cell_measurement_theta_min 2.25
_cell_volume 4389.5(6)
_computing_cell_refinement 'STOE IPDS Software (1997)'
_computing_data_collection 'STOE IPDS Software (1997)'
_computing_data_reduction 'STOE IPDS Software (1997)'
_computing_molecular_graphics 'Mercury v3.3 (Macrae et al., 2008)'
_computing_publication_material 'WinGX (Farrugia, 2012)'
_computing_structure_refinement 'SHELXL-2014 (Sheldrick, 2014)'
_computing_structure_solution 'SHELXS-86 (Sheldrick, 1986)'
_diffrn_ambient_temperature 193(2)
_diffrn_measured_fraction_theta_full 0.989
_diffrn_measured_fraction_theta_max 0.990
_diffrn_measurement_device_type 'STOE IPDS'
_diffrn_measurement_method 'phi scan'
_diffrn_radiation_monochromator graphite
_diffrn_radiation_source 'fine-focus sealed tube'
_diffrn_radiation_type MoK\a
_diffrn_radiation_wavelength 0.71073
_diffrn_reflns_av_R_equivalents 0.0819
_diffrn_reflns_av_unetI/netI 0.0821
_diffrn_reflns_laue_measured_fraction_full 0.989
_diffrn_reflns_laue_measured_fraction_max 0.990
_diffrn_reflns_limit_h_max 16
_diffrn_reflns_limit_h_min -16
_diffrn_reflns_limit_k_max 21
_diffrn_reflns_limit_k_min -14
_diffrn_reflns_limit_l_max 22
_diffrn_reflns_limit_l_min -22
_diffrn_reflns_number 20808
_diffrn_reflns_point_group_measured_fraction_full 0.989
_diffrn_reflns_point_group_measured_fraction_max 0.990
_diffrn_reflns_theta_full 25.242
_diffrn_reflns_theta_max 25.499
_diffrn_reflns_theta_min 2.191
_exptl_absorpt_coefficient_mu 7.804
_exptl_absorpt_correction_T_max 0.3003
_exptl_absorpt_correction_T_min 0.2449
_exptl_absorpt_correction_type multi-scan
_exptl_absorpt_process_details
;
[c.f. r.h. blessing, acta cryst. (1995), a51, 33-38]
;
_exptl_crystal_colour yellow
_exptl_crystal_density_diffrn 1.844
_exptl_crystal_density_method 'not measured'
_exptl_crystal_description plate
_exptl_crystal_F_000 2303
_exptl_crystal_size_max 0.580
_exptl_crystal_size_mid 0.240
_exptl_crystal_size_min 0.160
_platon_squeeze_details
;
SQUEEZE was used to remove the contributions of one solvent molecules.
;
_refine_diff_density_max 1.499
_refine_diff_density_min -1.060
_refine_diff_density_rms 0.154
_refine_ls_extinction_method none
_refine_ls_goodness_of_fit_ref 0.860
_refine_ls_hydrogen_treatment refU
_refine_ls_matrix_type full
_refine_ls_number_parameters 216
_refine_ls_number_reflns 4046
_refine_ls_number_restraints 0
_refine_ls_restrained_S_all 0.860
_refine_ls_R_factor_all 0.1110
_refine_ls_R_factor_gt 0.0521
_refine_ls_shift/su_max 0.000
_refine_ls_shift/su_mean 0.000
_refine_ls_structure_factor_coef Fsqd
_refine_ls_weighting_details 'w=1/[\s^2^(Fo^2^)+(0.0623P)^2^] where P=(Fo^2^+2Fc^2^)/3'
_refine_ls_weighting_scheme calc
_refine_ls_wR_factor_gt 0.1096
_refine_ls_wR_factor_ref 0.1244
_reflns_Friedel_coverage 0.000
_reflns_number_gt 2052
_reflns_number_total 4046
_reflns_threshold_expression 'I > 2\s(I)'
_cod_data_source_file c5ra16541e2.cif
_cod_data_source_block '[PtMe3(4-Me2Nbipy)I]'
_cod_database_code 7223273
_shelx_space_group_comment
;
The symmetry employed for this shelxl refinement is uniquely defined
by the following loop, which should always be used as a source of
symmetry information in preference to the above space-group names.
They are only intended as comments.
;
_shelx_estimated_absorpt_t_min 0.093
_shelx_estimated_absorpt_t_max 0.368
_shelxl_version_number 2014-3

loop_
_space_group_symop_operation_xyz
'x, y, z'
'-x+1/2, -y+1/2, z+1/2'
'x, -y, -z+1/2'
'-x+1/2, y+1/2, -z'
'-x, -y, -z'
'x-1/2, y-1/2, -z-1/2'
'-x, y, z-1/2'
'x-1/2, -y-1/2, z'

loop_
_atom_site_label
_atom_site_type_symbol
_atom_site_fract_x
_atom_site_fract_y
_atom_site_fract_z
_atom_site_U_iso_or_equiv
_atom_site_adp_type
_atom_site_occupancy
_atom_site_site_symmetry_order
_atom_site_calc_flag
_atom_site_refinement_flags_posn
_atom_site_refinement_flags_adp
Pt1 Pt 0.02128(3) 0.80027(3) 0.65535(3) 0.06581(18) Uani 1 1 d . .
I1 I -0.03839(6) 0.74874(6) 0.51712(5) 0.0762(3) Uani 1 1 d . .
N1 N -0.0675(6) 0.8985(6) 0.6453(5) 0.061(3) Uani 1 1 d . .
N2 N 0.1154(6) 0.8826(6) 0.6058(5) 0.056(3) Uani 1 1 d . .
N3 N -0.2231(7) 1.1020(8) 0.6285(6) 0.069(3) Uani 1 1 d . .
N4 N 0.2935(7) 1.0572(8) 0.5315(7) 0.079(3) Uani 1 1 d . .
C1 C 0.1200(9) 0.7123(8) 0.6652(8) 0.074(4) Uani 1 1 d . .
H1A H 0.1851 0.7302 0.6512 0.095(9) Uiso 1 1 calc R U
H1B H 0.1005 0.6705 0.6328 0.095(9) Uiso 1 1 calc R U
H1C H 0.1212 0.6945 0.7163 0.095(9) Uiso 1 1 calc R U
C2 C -0.0802(10) 0.7259(9) 0.7075(10) 0.097(5) Uani 1 1 d . .
H2A H -0.0925 0.6821 0.6757 0.095(9) Uiso 1 1 calc R U
H2B H -0.1416 0.7530 0.7164 0.095(9) Uiso 1 1 calc R U
H2C H -0.0532 0.7085 0.7545 0.095(9) Uiso 1 1 calc R U
C3 C 0.0710(11) 0.8351(10) 0.7574(8) 0.088(5) Uani 1 1 d . .
H3A H 0.0314 0.8115 0.7960 0.095(9) Uiso 1 1 calc R U
H3B H 0.0660 0.8904 0.7611 0.095(9) Uiso 1 1 calc R U
H3C H 0.1393 0.8198 0.7634 0.095(9) Uiso 1 1 calc R U
C8 C -0.0241(8) 0.9630(7) 0.6198(6) 0.055(3) Uani 1 1 d . .
C7 C -0.0740(8) 1.0309(8) 0.6139(6) 0.059(3) Uani 1 1 d . .
H7 H -0.0406 1.0744 0.5962 0.095(9) Uiso 1 1 calc R U
C6 C -0.1719(9) 1.0371(9) 0.6334(6) 0.065(4) Uani 1 1 d . .
C5 C -0.2177(9) 0.9690(9) 0.6577(8) 0.077(4) Uani 1 1 d . .
H5 H -0.2849 0.9689 0.6706 0.095(9) Uiso 1 1 calc R U
C4 C -0.1646(8) 0.9048(10) 0.6620(8) 0.082(4) Uani 1 1 d . .
H4 H -0.1972 0.8602 0.6781 0.095(9) Uiso 1 1 calc R U
C9 C 0.0801(8) 0.9532(8) 0.5988(6) 0.053(3) Uani 1 1 d . .
C10 C 0.1359(8) 1.0116(8) 0.5741(7) 0.057(3) Uani 1 1 d . .
H10 H 0.1085 1.0610 0.5702 0.095(9) Uiso 1 1 calc R U
C11 C 0.2345(7) 0.9994(9) 0.5543(7) 0.058(3) Uani 1 1 d . .
C12 C 0.2701(8) 0.9258(9) 0.5614(7) 0.066(4) Uani 1 1 d . .
H12 H 0.3358 0.9143 0.5490 0.095(9) Uiso 1 1 calc R U
C13 C 0.2102(9) 0.8718(8) 0.5858(7) 0.063(3) Uani 1 1 d . .
H13 H 0.2356 0.8217 0.5895 0.095(9) Uiso 1 1 calc R U
C14 C -0.1769(10) 1.1715(10) 0.6044(9) 0.085(4) Uani 1 1 d . .
H14A H -0.1710 1.1712 0.5507 0.095(9) Uiso 1 1 calc R U
H14B H -0.1118 1.1753 0.6265 0.095(9) Uiso 1 1 calc R U
H14C H -0.2165 1.2150 0.6198 0.095(9) Uiso 1 1 calc R U
C15 C -0.3266(9) 1.1073(11) 0.6488(9) 0.096(5) Uani 1 1 d . .
H15A H -0.3658 1.1160 0.6045 0.095(9) Uiso 1 1 calc R U
H15B H -0.3359 1.1495 0.6831 0.095(9) Uiso 1 1 calc R U
H15C H -0.3472 1.0598 0.6722 0.095(9) Uiso 1 1 calc R U
C16 C 0.2598(10) 1.1322(10) 0.5289(11) 0.099(5) Uani 1 1 d . .
H16A H 0.1945 1.1333 0.5069 0.095(9) Uiso 1 1 calc R U
H16B H 0.3043 1.1629 0.4990 0.095(9) Uiso 1 1 calc R U
H16C H 0.2569 1.1529 0.5789 0.095(9) Uiso 1 1 calc R U
C17 C 0.3935(9) 1.0434(10) 0.5109(10) 0.105(6) Uani 1 1 d . .
H17A H 0.4253 1.0127 0.5489 0.095(9) Uiso 1 1 calc R U
H17B H 0.4279 1.0919 0.5058 0.095(9) Uiso 1 1 calc R U
H17C H 0.3953 1.0162 0.4639 0.095(9) Uiso 1 1 calc R U

loop_
_atom_site_aniso_label
_atom_site_aniso_U_11
_atom_site_aniso_U_22
_atom_site_aniso_U_33
_atom_site_aniso_U_23
_atom_site_aniso_U_13
_atom_site_aniso_U_12
Pt1 0.0563(3) 0.0637(3) 0.0775(3) -0.0084(3) 0.0102(3) 0.0019(3)
I1 0.0627(4) 0.0697(6) 0.0961(7) -0.0175(5) 0.0000(5) -0.0027(4)
N1 0.045(5) 0.075(8) 0.062(6) -0.032(6) 0.008(5) 0.007(5)
N2 0.047(5) 0.055(7) 0.064(7) -0.022(5) -0.001(5) -0.002(5)
N3 0.064(7) 0.082(9) 0.063(7) -0.007(6) 0.013(5) 0.025(6)
N4 0.045(5) 0.089(10) 0.104(9) 0.002(8) 0.021(6) 0.009(6)
C1 0.063(7) 0.078(10) 0.080(9) 0.002(8) -0.010(7) 0.015(7)
C2 0.080(9) 0.094(14) 0.118(13) -0.027(10) 0.007(9) 0.003(8)
C3 0.097(10) 0.089(12) 0.078(10) 0.019(8) 0.019(8) 0.009(8)
C8 0.045(6) 0.060(8) 0.061(7) -0.019(6) 0.003(6) -0.001(6)
C7 0.049(6) 0.079(10) 0.050(7) -0.023(6) 0.003(5) -0.003(6)
C6 0.057(7) 0.096(12) 0.043(7) -0.019(7) 0.007(5) 0.028(7)
C5 0.060(7) 0.083(11) 0.088(10) 0.003(9) 0.028(8) 0.015(7)
C4 0.051(7) 0.099(12) 0.098(11) -0.023(9) 0.026(7) -0.009(7)
C9 0.046(6) 0.065(9) 0.049(7) -0.019(6) 0.003(5) -0.002(6)
C10 0.042(6) 0.061(9) 0.068(8) -0.017(7) -0.003(6) 0.006(6)
C11 0.034(6) 0.085(11) 0.055(8) -0.007(7) 0.002(5) -0.001(6)
C12 0.037(7) 0.080(11) 0.080(10) -0.017(8) 0.010(6) 0.000(6)
C13 0.056(7) 0.062(9) 0.071(9) -0.014(7) 0.002(6) 0.006(6)
C14 0.080(9) 0.086(12) 0.089(11) -0.006(9) -0.007(8) 0.018(8)
C15 0.069(8) 0.108(14) 0.110(13) -0.003(11) 0.020(9) 0.028(8)
C16 0.063(8) 0.084(13) 0.149(16) 0.021(11) 0.023(9) 0.013(8)
C17 0.051(7) 0.100(14) 0.162(16) 0.014(11) 0.029(9) 0.010(7)

loop_
_atom_type_symbol
_atom_type_description
_atom_type_scat_dispersion_real
_atom_type_scat_dispersion_imag
_atom_type_scat_source
C C 0.0030 0.0020 'International Tables Vol C Tables 4.2.6.8 and 6.1.1.4'
H H 0.0000 0.0000 'International Tables Vol C Tables 4.2.6.8 and 6.1.1.4'
Pt Pt -1.7030 8.3910 'International Tables Vol C Tables 4.2.6.8 and 6.1.1.4'
I I -0.4740 1.8120 'International Tables Vol C Tables 4.2.6.8 and 6.1.1.4'
N N 0.0060 0.0030 'International Tables Vol C Tables 4.2.6.8 and 6.1.1.4'

loop_
_geom_angle_atom_site_label_1
_geom_angle_atom_site_label_2
_geom_angle_atom_site_label_3
_geom_angle
C1 Pt1 C3 85.9(6)
C1 Pt1 N1 174.0(5)
C3 Pt1 N1 91.4(5)
C1 Pt1 C2 85.9(6)
C3 Pt1 C2 89.9(6)
N1 Pt1 C2 99.5(5)
C1 Pt1 N2 98.7(5)
C3 Pt1 N2 88.7(5)
N1 Pt1 N2 75.9(4)
C2 Pt1 N2 175.2(5)
C1 Pt1 I1 91.5(4)
C3 Pt1 I1 177.3(4)
N1 Pt1 I1 91.1(2)
C2 Pt1 I1 90.5(5)
N2 Pt1 I1 91.1(2)
C8 N1 C4 115.6(12)
C8 N1 Pt1 117.4(7)
C4 N1 Pt1 127.1(10)
C9 N2 C13 116.6(10)
C9 N2 Pt1 116.9(7)
C13 N2 Pt1 126.3(9)
C6 N3 C14 120.8(11)
C6 N3 C15 122.8(14)
C14 N3 C15 116.5(12)
C11 N4 C16 121.3(11)
C11 N4 C17 121.0(13)
C16 N4 C17 117.7(13)
Pt1 C1 H1A 109.5
Pt1 C1 H1B 109.5
H1A C1 H1B 109.5
Pt1 C1 H1C 109.5
H1A C1 H1C 109.5
H1B C1 H1C 109.5
Pt1 C2 H2A 109.5
Pt1 C2 H2B 109.5
H2A C2 H2B 109.5
Pt1 C2 H2C 109.5
H2A C2 H2C 109.5
H2B C2 H2C 109.5
Pt1 C3 H3A 109.5
Pt1 C3 H3B 109.5
H3A C3 H3B 109.5
Pt1 C3 H3C 109.5
H3A C3 H3C 109.5
H3B C3 H3C 109.5
N1 C8 C7 122.2(11)
N1 C8 C9 114.1(11)
C7 C8 C9 123.7(12)
C8 C7 C6 121.7(13)
C8 C7 H7 119.1
C6 C7 H7 119.1
N3 C6 C7 123.6(14)
N3 C6 C5 120.4(11)
C7 C6 C5 116.0(12)
C4 C5 C6 119.1(12)
C4 C5 H5 120.4
C6 C5 H5 120.4
C5 C4 N1 125.4(15)
C5 C4 H4 117.3
N1 C4 H4 117.3
N2 C9 C10 122.1(10)
N2 C9 C8 115.4(11)
C10 C9 C8 122.5(12)
C9 C10 C11 120.4(12)
C9 C10 H10 119.8
C11 C10 H10 119.8
N4 C11 C12 121.1(10)
N4 C11 C10 121.9(13)
C12 C11 C10 117.0(12)
C13 C12 C11 118.7(11)
C13 C12 H12 120.7
C11 C12 H12 120.7
C12 C13 N2 125.1(12)
C12 C13 H13 117.4
N2 C13 H13 117.4
N3 C14 H14A 109.5
N3 C14 H14B 109.5
H14A C14 H14B 109.5
N3 C14 H14C 109.5
H14A C14 H14C 109.5
H14B C14 H14C 109.5
N3 C15 H15A 109.5
N3 C15 H15B 109.5
H15A C15 H15B 109.5
N3 C15 H15C 109.5
H15A C15 H15C 109.5
H15B C15 H15C 109.5
N4 C16 H16A 109.5
N4 C16 H16B 109.5
H16A C16 H16B 109.5
N4 C16 H16C 109.5
H16A C16 H16C 109.5
H16B C16 H16C 109.5
N4 C17 H17A 109.5
N4 C17 H17B 109.5
H17A C17 H17B 109.5
N4 C17 H17C 109.5
H17A C17 H17C 109.5
H17B C17 H17C 109.5

loop_
_geom_bond_atom_site_label_1
_geom_bond_atom_site_label_2
_geom_bond_distance
Pt1 C1 2.065(12)
Pt1 C3 2.068(15)
Pt1 N1 2.124(10)
Pt1 C2 2.134(16)
Pt1 N2 2.140(10)
Pt1 I1 2.7937(11)
N1 C8 1.364(16)
N1 C4 1.370(14)
N2 C9 1.341(15)
N2 C13 1.363(14)
N3 C6 1.345(17)
N3 C14 1.446(19)
N3 C15 1.469(16)
N4 C11 1.366(17)
N4 C16 1.400(19)
N4 C17 1.442(15)
C1 H1A 0.9800
C1 H1B 0.9800
C1 H1C 0.9800
C2 H2A 0.9800
C2 H2B 0.9800
C2 H2C 0.9800
C3 H3A 0.9800
C3 H3B 0.9800
C3 H3C 0.9800
C8 C7 1.381(17)
C8 C9 1.489(15)
C7 C6 1.392(15)
C7 H7 0.9500
C6 C5 1.42(2)
C5 C4 1.35(2)
C5 H5 0.9500
C4 H4 0.9500
C9 C10 1.358(17)
C10 C11 1.415(15)
C10 H10 0.9500
C11 C12 1.391(19)
C12 C13 1.334(18)
C12 H12 0.9500
C13 H13 0.9500
C14 H14A 0.9800
C14 H14B 0.9800
C14 H14C 0.9800
C15 H15A 0.9800
C15 H15B 0.9800
C15 H15C 0.9800
C16 H16A 0.9800
C16 H16B 0.9800
C16 H16C 0.9800
C17 H17A 0.9800
C17 H17B 0.9800
C17 H17C 0.9800

loop_
_geom_torsion_atom_site_label_1
_geom_torsion_atom_site_label_2
_geom_torsion_atom_site_label_3
_geom_torsion_atom_site_label_4
_geom_torsion
C4 N1 C8 C7 2.4(17)
Pt1 N1 C8 C7 -177.3(8)
C4 N1 C8 C9 -177.2(10)
Pt1 N1 C8 C9 3.1(12)
N1 C8 C7 C6 -0.4(18)
C9 C8 C7 C6 179.2(10)
C14 N3 C6 C7 -2.2(19)
C15 N3 C6 C7 179.5(12)
C14 N3 C6 C5 179.5(13)
C15 N3 C6 C5 1(2)
C8 C7 C6 N3 -180.0(11)
C8 C7 C6 C5 -1.6(17)
N3 C6 C5 C4 180.0(13)
C7 C6 C5 C4 2(2)
C6 C5 C4 N1 0(2)
C8 N1 C4 C5 -2(2)
Pt1 N1 C4 C5 177.2(12)
C13 N2 C9 C10 -1.1(17)
Pt1 N2 C9 C10 174.2(9)
C13 N2 C9 C8 178.9(10)
Pt1 N2 C9 C8 -5.8(13)
N1 C8 C9 N2 1.8(14)
C7 C8 C9 N2 -177.8(11)
N1 C8 C9 C10 -178.2(11)
C7 C8 C9 C10 2.2(18)
N2 C9 C10 C11 0.5(18)
C8 C9 C10 C11 -179.6(10)
C16 N4 C11 C12 -175.8(14)
C17 N4 C11 C12 3(2)
C16 N4 C11 C10 2(2)
C17 N4 C11 C10 -179.4(13)
C9 C10 C11 N4 -178.0(12)
C9 C10 C11 C12 0.0(17)
N4 C11 C12 C13 178.2(12)
C10 C11 C12 C13 0.2(19)
C11 C12 C13 N2 -1(2)
C9 N2 C13 C12 1.3(18)
Pt1 N2 C13 C12 -173.4(10)

loop_
_platon_squeeze_void_nr
_platon_squeeze_void_average_x
_platon_squeeze_void_average_y
_platon_squeeze_void_average_z
_platon_squeeze_void_volume
_platon_squeeze_void_count_electrons
_platon_squeeze_void_content
1 0.112 0.500 0.250 138 41 ' '
2 -0.112 0.500 0.750 138 41 ' '
3 0.388 0.000 0.750 138 41 ' '
4 0.612 0.000 0.250 138 42 ' '
